data_7047478
loop_
_publ_author_name
'Raeder, Jan'
'Reiners, Matthias'
'Baumgarten, Robert'
'M\"unster, Katharina'
'Baabe, Dirk'
'Freytag, Matthias'
'Jones, Peter G.'
'Walter, Marc D.'

_publ_section_title
;
 Synthesis and molecular structure of pentadienyl complexes of the
 rare-earth metals.
;
_journal_issue 41
_journal_name_full 'Dalton transactions (Cambridge, England : 2003)'
_journal_page_first 14468
_journal_page_last 14482
_journal_paper_doi 10.1039/c8dt03123a
_journal_volume 47
_journal_year 2018
_chemical_formula_sum 'C47 H82 Dy2 O2'
_chemical_formula_weight 1004.13
_space_group_IT_number 19
_space_group_name_Hall 'P 2ac 2ab'
_space_group_name_H-M_alt 'P 21 21 21'
_symmetry_cell_setting orthorhombic
_symmetry_space_group_name_Hall 'P 2ac 2ab'
_symmetry_space_group_name_H-M 'P 21 21 21'
_atom_sites_solution_hydrogens geom
_atom_sites_solution_primary direct
_atom_sites_solution_secondary difmap
_audit_creation_method SHELXL-97
_audit_update_record
;
2018-07-12 deposited with the CCDC.
2018-08-29 downloaded from the CCDC.
;
_cell_angle_alpha 90.00
_cell_angle_beta 90.00
_cell_angle_gamma 90.00
_cell_formula_units_Z 4
_cell_length_a 10.08630(14)
_cell_length_b 20.1130(2)
_cell_length_c 22.8082(3)
_cell_measurement_reflns_used 34979
_cell_measurement_temperature 100(2)
_cell_measurement_theta_max 76.0340
_cell_measurement_theta_min 3.8600
_cell_volume 4627.00(10)
_computing_cell_refinement 'CrysAlisPro 1.171.38.43 (Rigaku OD, 2015)'
_computing_data_collection 'CrysAlisPro 1.171.38.43 (Rigaku OD, 2015)'
_computing_data_reduction 'CrysAlisPro 1.171.38.43 (Rigaku OD, 2015)'
_computing_molecular_graphics 'Siemens XP'
_computing_publication_material SHELXL-97
_computing_structure_refinement 'SHELXL-97 (Sheldrick, 1997)'
_computing_structure_solution 'SHELXS-97 (Sheldrick, 1990)'
_diffrn_ambient_temperature 100(2)
_diffrn_detector_area_resol_mean 10.3543
_diffrn_measured_fraction_theta_full 1.000
_diffrn_measured_fraction_theta_max 0.999
_diffrn_measurement_device_type 'Oxford Diffraction Xcalibur, Atlas, Nova'
_diffrn_measurement_method \w-scan
_diffrn_radiation_monochromator mirror
_diffrn_radiation_type CuK\a
_diffrn_radiation_wavelength 1.54184
_diffrn_reflns_av_R_equivalents 0.0797
_diffrn_reflns_av_sigmaI/netI 0.0347
_diffrn_reflns_limit_h_max 12
_diffrn_reflns_limit_h_min -12
_diffrn_reflns_limit_k_max 25
_diffrn_reflns_limit_k_min -25
_diffrn_reflns_limit_l_max 28
_diffrn_reflns_limit_l_min -28
_diffrn_reflns_number 96707
_diffrn_reflns_theta_full 75.00
_diffrn_reflns_theta_max 76.24
_diffrn_reflns_theta_min 3.88
_diffrn_source 'micro-focus sealed X-ray tube'
_exptl_absorpt_coefficient_mu 17.315
_exptl_absorpt_correction_T_max 1.00000
_exptl_absorpt_correction_T_min 0.36834
_exptl_absorpt_correction_type multi-scan
_exptl_absorpt_process_details
; 
CrysAlisPro 1.171.38.43 (Rigaku Oxford Diffraction, 2015) 
Empirical absorption correction using spherical harmonics, 
 implemented in SCALE3 ABSPACK scaling algorithm. 
;
_exptl_crystal_colour orange
_exptl_crystal_density_diffrn 1.441
_exptl_crystal_density_method 'not measured'
_exptl_crystal_description irregular
_exptl_crystal_F_000 2048
_exptl_crystal_size_max 0.18
_exptl_crystal_size_mid 0.12
_exptl_crystal_size_min 0.08
_refine_diff_density_max 0.501
_refine_diff_density_min -1.047
_refine_diff_density_rms 0.076
_refine_ls_abs_structure_details 'Flack H D (1983), Acta Cryst. A39, 876-881'
_refine_ls_abs_structure_Flack 0.431(3)
_refine_ls_extinction_method none
_refine_ls_goodness_of_fit_ref 1.028
_refine_ls_hydrogen_treatment mixed
_refine_ls_matrix_type full
_refine_ls_number_parameters 557
_refine_ls_number_reflns 9678
_refine_ls_number_restraints 92
_refine_ls_restrained_S_all 1.031
_refine_ls_R_factor_all 0.0283
_refine_ls_R_factor_gt 0.0254
_refine_ls_shift/su_max 0.001
_refine_ls_shift/su_mean 0.000
_refine_ls_structure_factor_coef Fsqd
_refine_ls_weighting_details 'calc w=1/[\s^2^(Fo^2^)+(0.0344P)^2^+0.4118P] where P=(Fo^2^+2Fc^2^)/3'
_refine_ls_weighting_scheme calc
_refine_ls_wR_factor_gt 0.0596
_refine_ls_wR_factor_ref 0.0611
_reflns_number_gt 9141
_reflns_number_total 9678
_reflns_threshold_expression >2sigma(I)
_cod_data_source_file c8dt03123a2.cif
_cod_data_source_block mr60_neu
_cod_depositor_comments 'Adding full bibliography for 7047466--7047481.cif.'
_cod_database_code 7047478

loop_
_symmetry_equiv_pos_as_xyz
'x, y, z'
'-x+1/2, -y, z+1/2'
'-x, y+1/2, -z+1/2'
'x+1/2, -y+1/2, -z'

loop_
_atom_site_label
_atom_site_type_symbol
_atom_site_fract_x
_atom_site_fract_y
_atom_site_fract_z
_atom_site_U_iso_or_equiv
_atom_site_adp_type
_atom_site_occupancy
_atom_site_symmetry_multiplicity
_atom_site_calc_flag
_atom_site_refinement_flags
_atom_site_disorder_assembly
_atom_site_disorder_group
Dy1 Dy 0.269983(18) 0.469158(10) 0.453224(7) 0.01640(5) Uani 1 1 d . . .
Dy2 Dy 0.391627(17) 0.532821(10) 0.336993(7) 0.01609(5) Uani 1 1 d . B .
C1 C 0.4554(4) 0.43072(17) 0.39606(16) 0.0188(7) Uani 1 1 d D . .
H1 H 0.546(3) 0.432(2) 0.403(2) 0.026(12) Uiso 1 1 d D . .
C2 C 0.3949(4) 0.36885(16) 0.40190(15) 0.0185(6) Uani 1 1 d . . .
C3 C 0.2544(4) 0.35991(16) 0.39461(16) 0.0185(7) Uani 1 1 d D . .
H3 H 0.220(4) 0.3221(16) 0.4027(18) 0.015(10) Uiso 1 1 d D . .
C4 C 0.1614(4) 0.40102(18) 0.36290(15) 0.0188(6) Uani 1 1 d . . .
C5 C 0.1866(3) 0.46830(19) 0.35360(13) 0.0183(6) Uani 1 1 d D . .
H5 H 0.118(3) 0.4908(16) 0.3350(15) 0.006(8) Uiso 1 1 d D . .
C6 C 0.4693(4) 0.30439(17) 0.42091(16) 0.0220(7) Uani 1 1 d . . .
C7 C 0.6177(4) 0.31520(19) 0.4290(2) 0.0341(9) Uani 1 1 d . . .
H7A H 0.6328 0.3451 0.4623 0.051 Uiso 1 1 calc R . .
H7B H 0.6549 0.3350 0.3934 0.051 Uiso 1 1 calc R . .
H7C H 0.6610 0.2724 0.4366 0.051 Uiso 1 1 calc R . .
C8 C 0.4151(5) 0.2772(2) 0.47865(18) 0.0337(10) Uani 1 1 d . . .
H8A H 0.4287 0.3100 0.5098 0.051 Uiso 1 1 calc R . .
H8B H 0.4617 0.2359 0.4887 0.051 Uiso 1 1 calc R . .
H8C H 0.3201 0.2681 0.4745 0.051 Uiso 1 1 calc R . .
C9 C 0.4503(4) 0.25046(19) 0.37361(18) 0.0291(8) Uani 1 1 d . . .
H9A H 0.4996 0.2104 0.3848 0.044 Uiso 1 1 calc R . .
H9B H 0.4833 0.2670 0.3359 0.044 Uiso 1 1 calc R . .
H9C H 0.3559 0.2397 0.3701 0.044 Uiso 1 1 calc R . .
C10 C 0.0386(4) 0.36456(17) 0.33903(17) 0.0217(7) Uani 1 1 d . . .
C11 C -0.0737(4) 0.4125(2) 0.3225(2) 0.0332(9) Uani 1 1 d . . .
H11A H -0.1508 0.3870 0.3092 0.050 Uiso 1 1 calc R . .
H11B H -0.0438 0.4420 0.2910 0.050 Uiso 1 1 calc R . .
H11C H -0.0981 0.4391 0.3569 0.050 Uiso 1 1 calc R . .
C12 C 0.0809(4) 0.3279(2) 0.28294(18) 0.0315(9) Uani 1 1 d . . .
H12A H 0.1136 0.3601 0.2542 0.047 Uiso 1 1 calc R . .
H12B H 0.0046 0.3040 0.2666 0.047 Uiso 1 1 calc R . .
H12C H 0.1514 0.2961 0.2923 0.047 Uiso 1 1 calc R . .
C13 C -0.0196(4) 0.31259(19) 0.38144(18) 0.0277(8) Uani 1 1 d . . .
H13A H 0.0440 0.2762 0.3867 0.042 Uiso 1 1 calc R . .
H13B H -0.1024 0.2949 0.3652 0.042 Uiso 1 1 calc R . .
H13C H -0.0374 0.3335 0.4194 0.042 Uiso 1 1 calc R . .
C14 C 0.4104(4) 0.44641(18) 0.55509(17) 0.0233(7) Uani 1 1 d D . .
H14A H 0.500(2) 0.450(2) 0.559(2) 0.026(12) Uiso 1 1 d D . .
H14B H 0.372(4) 0.4062(13) 0.5500(18) 0.014(9) Uiso 1 1 d D . .
C15 C 0.3387(4) 0.50298(18) 0.56822(15) 0.0186(7) Uani 1 1 d . . .
C16 C 0.1978(4) 0.51046(17) 0.56009(15) 0.0193(7) Uani 1 1 d D . .
H16 H 0.161(4) 0.5474(16) 0.5703(18) 0.014(10) Uiso 1 1 d D . .
C17 C 0.0980(3) 0.46287(18) 0.54465(14) 0.0204(6) Uani 1 1 d . A .
C18 C 0.1197(4) 0.39628(17) 0.53206(16) 0.0222(7) Uani 1 1 d D . .
H18A H 0.195(3) 0.374(2) 0.542(2) 0.029(12) Uiso 1 1 d D . .
H18B H 0.054(4) 0.370(2) 0.518(2) 0.030(12) Uiso 1 1 d D . .
C19 C 0.4182(4) 0.56375(18) 0.59010(16) 0.0232(7) Uani 1 1 d . . .
C20 C 0.5361(4) 0.57993(19) 0.55020(18) 0.0273(8) Uani 1 1 d . . .
H20A H 0.5903 0.6147 0.5684 0.041 Uiso 1 1 calc R . .
H20B H 0.5035 0.5955 0.5121 0.041 Uiso 1 1 calc R . .
H20C H 0.5900 0.5399 0.5446 0.041 Uiso 1 1 calc R . .
C21 C 0.3388(4) 0.62742(19) 0.59712(19) 0.0284(8) Uani 1 1 d . . .
H21A H 0.2998 0.6398 0.5593 0.043 Uiso 1 1 calc R . .
H21B H 0.3973 0.6631 0.6107 0.043 Uiso 1 1 calc R . .
H21C H 0.2680 0.6204 0.6259 0.043 Uiso 1 1 calc R . .
C22 C 0.4731(4) 0.5451(2) 0.65129(16) 0.0310(9) Uani 1 1 d . . .
H22A H 0.5252 0.5823 0.6668 0.047 Uiso 1 1 calc R . .
H22B H 0.5296 0.5057 0.6479 0.047 Uiso 1 1 calc R . .
H22C H 0.3991 0.5357 0.6779 0.047 Uiso 1 1 calc R . .
C23 C -0.0460(4) 0.49009(18) 0.53875(17) 0.0238(8) Uani 1 1 d D . .
C24 C -0.0519(6) 0.5493(3) 0.4959(3) 0.0361(14) Uani 0.793(8) 1 d PD A 1
H24A H -0.1434 0.5652 0.4928 0.054 Uiso 0.793(8) 1 calc PR A 1
H24B H -0.0207 0.5350 0.4572 0.054 Uiso 0.793(8) 1 calc PR A 1
H24C H 0.0049 0.5852 0.5104 0.054 Uiso 0.793(8) 1 calc PR A 1
C25 C -0.1449(5) 0.4386(3) 0.5158(3) 0.0391(15) Uani 0.793(8) 1 d PD A 1
H25A H -0.2341 0.4580 0.5152 0.059 Uiso 0.793(8) 1 calc PR A 1
H25B H -0.1442 0.3995 0.5414 0.059 Uiso 0.793(8) 1 calc PR A 1
H25C H -0.1198 0.4253 0.4759 0.059 Uiso 0.793(8) 1 calc PR A 1
C26 C -0.0918(6) 0.5129(3) 0.5984(2) 0.0428(17) Uani 0.793(8) 1 d PD A 1
H26A H -0.0859 0.4759 0.6262 0.064 Uiso 0.793(8) 1 calc PR A 1
H26B H -0.1839 0.5282 0.5959 0.064 Uiso 0.793(8) 1 calc PR A 1
H26C H -0.0353 0.5495 0.6119 0.064 Uiso 0.793(8) 1 calc PR A 1
C24' C -0.113(2) 0.4650(12) 0.4860(7) 0.040(5) Uiso 0.207(8) 1 d PD A 2
H24D H -0.0845 0.4909 0.4519 0.059 Uiso 0.207(8) 1 calc PR A 2
H24E H -0.2090 0.4690 0.4908 0.059 Uiso 0.207(8) 1 calc PR A 2
H24F H -0.0895 0.4181 0.4801 0.059 Uiso 0.207(8) 1 calc PR A 2
C25' C -0.1149(18) 0.4630(10) 0.5957(6) 0.031(4) Uiso 0.207(8) 1 d PD A 2
H25D H -0.1156 0.4143 0.5948 0.047 Uiso 0.207(8) 1 calc PR A 2
H25E H -0.2062 0.4796 0.5975 0.047 Uiso 0.207(8) 1 calc PR A 2
H25F H -0.0658 0.4783 0.6302 0.047 Uiso 0.207(8) 1 calc PR A 2
C26' C -0.054(3) 0.5653(7) 0.5468(11) 0.044(6) Uiso 0.207(8) 1 d PD A 2
H26D H -0.1436 0.5806 0.5378 0.065 Uiso 0.207(8) 1 calc PR A 2
H26E H 0.0096 0.5869 0.5203 0.065 Uiso 0.207(8) 1 calc PR A 2
H26F H -0.0319 0.5767 0.5874 0.065 Uiso 0.207(8) 1 calc PR A 2
C27 C 0.6118(4) 0.56139(17) 0.39173(16) 0.0217(7) Uani 1 1 d D . .
H27A H 0.692(2) 0.5415(18) 0.3913(16) 0.010(9) Uiso 1 1 d D . .
H27B H 0.547(3) 0.545(2) 0.4165(16) 0.020(11) Uiso 1 1 d D . .
C28 C 0.5890(4) 0.62022(17) 0.36239(16) 0.0202(7) Uani 1 1 d . . .
C29 C 0.4632(4) 0.65201(17) 0.36015(17) 0.0214(7) Uani 1 1 d D . .
H29 H 0.466(5) 0.6878(18) 0.3396(19) 0.027(12) Uiso 1 1 d D . .
C30 C 0.3474(4) 0.64602(16) 0.39876(16) 0.0190(7) Uani 1 1 d . . .
C31 C 0.3078(3) 0.58627(17) 0.42437(15) 0.0179(7) Uani 1 1 d D . .
H31 H 0.234(4) 0.587(3) 0.4486(19) 0.034(13) Uiso 1 1 d D . .
C32 C 0.7009(4) 0.65207(18) 0.32553(17) 0.0245(8) Uani 1 1 d . . .
C33 C 0.8288(4) 0.6108(2) 0.3260(2) 0.0373(10) Uani 1 1 d . . .
H33A H 0.8597 0.6055 0.3664 0.056 Uiso 1 1 calc R . .
H33B H 0.8969 0.6337 0.3029 0.056 Uiso 1 1 calc R . .
H33C H 0.8114 0.5670 0.3089 0.056 Uiso 1 1 calc R . .
C34 C 0.6579(4) 0.6599(2) 0.26119(19) 0.0340(9) Uani 1 1 d . . .
H34A H 0.7305 0.6797 0.2386 0.051 Uiso 1 1 calc R . .
H34B H 0.5799 0.6888 0.2591 0.051 Uiso 1 1 calc R . .
H34C H 0.6360 0.6162 0.2449 0.051 Uiso 1 1 calc R . .
C35 C 0.7336(5) 0.71975(19) 0.3519(2) 0.0354(9) Uani 1 1 d . . .
H35A H 0.7669 0.7138 0.3920 0.053 Uiso 1 1 calc R . .
H35B H 0.6535 0.7473 0.3528 0.053 Uiso 1 1 calc R . .
H35C H 0.8016 0.7417 0.3281 0.053 Uiso 1 1 calc R . .
C36 C 0.2703(4) 0.71254(17) 0.40832(16) 0.0231(7) Uani 1 1 d . . .
C37 C 0.2302(5) 0.74525(19) 0.35002(18) 0.0327(9) Uani 1 1 d . . .
H37A H 0.1876 0.7881 0.3579 0.049 Uiso 1 1 calc R . .
H37B H 0.1681 0.7162 0.3291 0.049 Uiso 1 1 calc R . .
H37C H 0.3094 0.7523 0.3259 0.049 Uiso 1 1 calc R . .
C38 C 0.3618(5) 0.76000(19) 0.4422(2) 0.0358(10) Uani 1 1 d . . .
H38A H 0.3862 0.7398 0.4798 0.054 Uiso 1 1 calc R . .
H38B H 0.3156 0.8021 0.4493 0.054 Uiso 1 1 calc R . .
H38C H 0.4421 0.7684 0.4191 0.054 Uiso 1 1 calc R . .
C39 C 0.1431(4) 0.7039(2) 0.44394(19) 0.0318(9) Uani 1 1 d . . .
H39A H 0.0864 0.6707 0.4250 0.048 Uiso 1 1 calc R . .
H39B H 0.0960 0.7464 0.4460 0.048 Uiso 1 1 calc R . .
H39C H 0.1654 0.6890 0.4837 0.048 Uiso 1 1 calc R . .
O1 O 0.2714(3) 0.57278(13) 0.25080(11) 0.0242(5) Uani 1 1 d . . .
C40 C 0.1340(4) 0.59482(19) 0.25546(17) 0.0250(7) Uani 1 1 d . . .
H40A H 0.1174 0.6145 0.2946 0.030 Uiso 1 1 calc R . .
H40B H 0.0729 0.5568 0.2499 0.030 Uiso 1 1 calc R . .
C41 C 0.1124(4) 0.6464(2) 0.20790(19) 0.0330(9) Uani 1 1 d . . .
H41A H 0.0642 0.6855 0.2233 0.040 Uiso 1 1 calc R . .
H41B H 0.0620 0.6274 0.1746 0.040 Uiso 1 1 calc R . .
C42 C 0.2525(4) 0.6649(2) 0.18948(18) 0.0303(8) Uani 1 1 d . . .
H42A H 0.2552 0.6803 0.1483 0.036 Uiso 1 1 calc R . .
H42B H 0.2897 0.7000 0.2151 0.036 Uiso 1 1 calc R . .
C43 C 0.3253(4) 0.6005(2) 0.19691(17) 0.0273(8) Uani 1 1 d . . .
H43A H 0.3087 0.5704 0.1633 0.033 Uiso 1 1 calc R . .
H43B H 0.4219 0.6081 0.2005 0.033 Uiso 1 1 calc R . .
O2 O 0.4916(2) 0.47716(13) 0.25307(11) 0.0236(5) Uani 1 1 d D . .
C44 C 0.4020(5) 0.4309(3) 0.2245(4) 0.0300(16) Uani 0.786(19) 1 d PDU B 1
H44C H 0.3838 0.4450 0.1837 0.036 Uiso 0.786(19) 1 calc PR B 1
H44D H 0.3170 0.4280 0.2460 0.036 Uiso 0.786(19) 1 calc PR B 1
C45 C 0.4757(11) 0.3636(4) 0.2257(5) 0.064(3) Uani 0.786(19) 1 d PDU B 1
H45C H 0.4236 0.3305 0.2481 0.077 Uiso 0.786(19) 1 calc PR B 1
H45D H 0.4876 0.3468 0.1852 0.077 Uiso 0.786(19) 1 calc PR B 1
C46 C 0.6048(7) 0.3737(3) 0.2534(4) 0.045(2) Uani 0.786(19) 1 d PDU B 1
H46C H 0.6758 0.3518 0.2304 0.054 Uiso 0.786(19) 1 calc PR B 1
H46D H 0.6052 0.3554 0.2937 0.054 Uiso 0.786(19) 1 calc PR B 1
C47 C 0.6243(8) 0.4489(5) 0.2543(7) 0.030(3) Uani 0.786(19) 1 d PDU B 1
H47A H 0.6718 0.4627 0.2903 0.036 Uiso 0.786(19) 1 calc PR B 1
H47B H 0.6759 0.4636 0.2198 0.036 Uiso 0.786(19) 1 calc PR B 1
C44' C 0.3993(18) 0.4230(10) 0.2399(14) 0.032(7) Uiso 0.214(19) 1 d PDU B 2
H44A H 0.3288 0.4384 0.2129 0.039 Uiso 0.214(19) 1 calc PR B 2
H44B H 0.3574 0.4064 0.2763 0.039 Uiso 0.214(19) 1 calc PR B 2
C45' C 0.4823(17) 0.3681(9) 0.2110(10) 0.012(4) Uiso 0.214(19) 1 d PDU B 2
H45A H 0.4595 0.3240 0.2275 0.015 Uiso 0.214(19) 1 calc PR B 2
H45B H 0.4671 0.3672 0.1682 0.015 Uiso 0.214(19) 1 calc PR B 2
C46' C 0.6180(18) 0.3850(11) 0.2239(13) 0.034(5) Uiso 0.214(19) 1 d PDU B 2
H46A H 0.6671 0.3926 0.1870 0.041 Uiso 0.214(19) 1 calc PR B 2
H46B H 0.6610 0.3478 0.2451 0.041 Uiso 0.214(19) 1 calc PR B 2
C47' C 0.622(2) 0.4477(16) 0.262(3) 0.025(8) Uiso 0.214(19) 1 d PDU B 2
H47C H 0.6369 0.4366 0.3034 0.030 Uiso 0.214(19) 1 calc PR B 2
H47D H 0.6928 0.4782 0.2483 0.030 Uiso 0.214(19) 1 calc PR B 2

loop_
_atom_site_aniso_label
_atom_site_aniso_U_11
_atom_site_aniso_U_22
_atom_site_aniso_U_33
_atom_site_aniso_U_23
_atom_site_aniso_U_13
_atom_site_aniso_U_12
Dy1 0.02053(9) 0.01349(8) 0.01518(8) 0.00063(8) 0.00141(7) 0.00020(8)
Dy2 0.01861(8) 0.01406(8) 0.01560(8) 0.00137(8) 0.00063(6) 0.00040(8)
C1 0.0195(17) 0.0196(16) 0.0174(16) 0.0005(13) 0.0001(13) 0.0022(13)
C2 0.0224(16) 0.0163(14) 0.0168(15) 0.0015(12) -0.0005(13) 0.0008(13)
C3 0.0233(19) 0.0096(13) 0.0227(16) 0.0031(12) -0.0030(14) -0.0014(13)
C4 0.0200(17) 0.0195(16) 0.0168(15) 0.0018(13) 0.0015(13) 0.0033(13)
C5 0.0199(15) 0.0167(14) 0.0184(15) 0.0012(15) -0.0015(12) 0.0008(15)
C6 0.0284(19) 0.0140(15) 0.0237(18) 0.0000(13) -0.0021(14) 0.0051(13)
C7 0.032(2) 0.0208(17) 0.049(2) 0.0012(17) -0.016(2) 0.0112(16)
C8 0.051(3) 0.0243(18) 0.0259(19) 0.0046(15) 0.0016(18) 0.0162(18)
C9 0.037(2) 0.0215(17) 0.029(2) -0.0043(16) -0.0033(17) 0.0059(16)
C10 0.0241(18) 0.0180(15) 0.0231(17) 0.0037(14) -0.0009(14) -0.0004(13)
C11 0.026(2) 0.0235(18) 0.050(3) 0.0033(17) -0.0110(17) -0.0048(15)
C12 0.034(2) 0.034(2) 0.0263(19) -0.0061(17) -0.0036(17) -0.0087(17)
C13 0.0276(19) 0.0252(18) 0.030(2) 0.0043(15) -0.0003(15) -0.0087(15)
C14 0.0237(18) 0.0198(15) 0.0264(18) -0.0011(13) 0.0002(15) 0.0030(13)
C15 0.0220(17) 0.0188(15) 0.0149(15) 0.0007(13) 0.0020(13) -0.0004(13)
C16 0.0223(18) 0.0168(15) 0.0189(17) -0.0022(12) 0.0031(13) 0.0014(12)
C17 0.0232(15) 0.0212(15) 0.0167(14) 0.0035(15) 0.0021(12) -0.0017(15)
C18 0.0259(18) 0.0172(15) 0.0233(17) -0.0024(13) 0.0039(14) -0.0032(14)
C19 0.027(2) 0.0230(17) 0.0201(17) -0.0054(14) 0.0000(14) -0.0033(14)
C20 0.0255(18) 0.0261(17) 0.0304(19) -0.0055(15) 0.0048(16) -0.0063(14)
C21 0.0278(19) 0.0222(17) 0.035(2) -0.0090(16) 0.0055(16) -0.0054(15)
C22 0.039(2) 0.033(2) 0.0213(18) -0.0040(15) -0.0040(15) -0.0057(16)
C23 0.0183(17) 0.0235(16) 0.029(2) -0.0014(14) 0.0042(15) 0.0011(13)
C24 0.025(3) 0.038(3) 0.046(3) 0.009(2) -0.002(2) 0.007(2)
C25 0.025(3) 0.033(3) 0.060(4) -0.015(3) -0.002(3) -0.003(2)
C26 0.032(3) 0.069(5) 0.027(3) -0.012(3) 0.003(2) 0.005(3)
C27 0.0206(17) 0.0192(15) 0.0254(17) -0.0006(13) -0.0015(15) 0.0028(14)
C28 0.0226(18) 0.0178(15) 0.0200(16) 0.0002(13) 0.0011(13) -0.0024(13)
C29 0.0236(19) 0.0141(15) 0.0265(18) 0.0037(14) 0.0047(14) 0.0004(13)
C30 0.0249(18) 0.0125(14) 0.0195(16) 0.0027(12) -0.0003(13) -0.0013(13)
C31 0.0217(17) 0.0159(15) 0.0161(16) -0.0022(13) 0.0023(13) -0.0008(12)
C32 0.0180(17) 0.0229(17) 0.032(2) 0.0036(14) 0.0002(14) -0.0041(13)
C33 0.027(2) 0.035(2) 0.051(3) 0.0089(19) 0.0113(19) -0.0012(17)
C34 0.033(2) 0.038(2) 0.031(2) 0.0066(18) 0.0057(17) -0.0091(18)
C35 0.037(2) 0.0236(18) 0.046(3) 0.0006(16) 0.0028(19) -0.0101(17)
C36 0.0282(19) 0.0147(15) 0.0264(18) -0.0016(13) 0.0004(16) 0.0000(14)
C37 0.041(2) 0.0245(18) 0.033(2) 0.0059(15) 0.0041(18) 0.0114(17)
C38 0.039(2) 0.0211(17) 0.047(3) -0.0113(17) -0.0022(19) 0.0010(16)
C39 0.033(2) 0.0240(17) 0.039(2) 0.0045(16) 0.0083(17) 0.0117(16)
O1 0.0207(12) 0.0316(13) 0.0202(12) 0.0077(10) 0.0002(10) 0.0049(11)
C40 0.0226(19) 0.0259(17) 0.0263(18) 0.0034(15) 0.0033(14) 0.0030(14)
C41 0.030(2) 0.034(2) 0.035(2) 0.0129(17) 0.0036(18) 0.0115(18)
C42 0.034(2) 0.0289(18) 0.0276(19) 0.0074(15) 0.0031(17) -0.0043(17)
C43 0.0263(19) 0.035(2) 0.0209(18) 0.0044(16) 0.0055(15) 0.0025(16)
O2 0.0207(12) 0.0269(13) 0.0231(12) -0.0051(11) -0.0016(9) 0.0019(10)
C44 0.026(3) 0.044(3) 0.020(3) -0.017(3) 0.001(2) -0.006(2)
C45 0.106(7) 0.033(4) 0.054(6) 0.011(4) -0.038(5) -0.019(4)
C46 0.056(4) 0.021(3) 0.058(5) -0.003(3) 0.010(4) 0.004(3)
C47 0.029(3) 0.036(4) 0.027(5) -0.006(3) -0.009(3) 0.010(2)

loop_
_atom_type_symbol
_atom_type_description
_atom_type_scat_dispersion_real
_atom_type_scat_dispersion_imag
_atom_type_scat_source
C C 0.0181 0.0091 'International Tables Vol C Tables 4.2.6.8 and 6.1.1.4'
H H 0.0000 0.0000 'International Tables Vol C Tables 4.2.6.8 and 6.1.1.4'
Dy Dy -9.8046 9.8477 'International Tables Vol C Tables 4.2.6.8 and 6.1.1.4'
O O 0.0492 0.0322 'International Tables Vol C Tables 4.2.6.8 and 6.1.1.4'

loop_
_geom_angle_atom_site_label_1
_geom_angle_atom_site_label_2
_geom_angle_atom_site_label_3
_geom_angle
C1 Dy1 C5 76.08(11)
C1 Dy1 C31 92.40(12)
C5 Dy1 C31 79.10(12)
C1 Dy1 C3 59.52(12)
C5 Dy1 C3 59.08(12)
C31 Dy1 C3 133.07(11)
C1 Dy1 C2 31.49(11)
C5 Dy1 C2 75.25(11)
C31 Dy1 C2 122.25(11)
C3 Dy1 C2 31.90(11)
C1 Dy1 C16 143.54(12)
C5 Dy1 C16 139.64(11)
C31 Dy1 C16 89.35(11)
C3 Dy1 C16 136.11(11)
C2 Dy1 C16 140.15(10)
C1 Dy1 C4 74.90(11)
C5 Dy1 C4 30.90(11)
C31 Dy1 C4 109.99(11)
C3 Dy1 C4 31.61(11)
C2 Dy1 C4 58.04(11)
C16 Dy1 C4 137.79(11)
C1 Dy1 C17 153.80(11)
C5 Dy1 C17 119.88(10)
C31 Dy1 C17 110.30(11)
C3 Dy1 C17 108.64(11)
C2 Dy1 C17 127.39(11)
C16 Dy1 C17 30.82(10)
C4 Dy1 C17 107.61(11)
C1 Dy1 C14 90.23(12)
C5 Dy1 C14 165.16(11)
C31 Dy1 C14 107.61(11)
C3 Dy1 C14 109.08(11)
C2 Dy1 C14 90.11(11)
C16 Dy1 C14 54.83(11)
C4 Dy1 C14 139.90(11)
C17 Dy1 C14 70.94(11)
C1 Dy1 C18 127.34(11)
C5 Dy1 C18 114.51(11)
C31 Dy1 C18 139.47(11)
C3 Dy1 C18 81.50(11)
C2 Dy1 C18 98.28(10)
C16 Dy1 C18 54.86(10)
C4 Dy1 C18 90.27(11)
C17 Dy1 C18 29.27(10)
C14 Dy1 C18 69.31(12)
C1 Dy1 C15 113.18(12)
C5 Dy1 C15 165.28(11)
C31 Dy1 C15 88.83(11)
C3 Dy1 C15 135.16(10)
C2 Dy1 C15 118.79(11)
C16 Dy1 C15 30.42(10)
C4 Dy1 C15 159.63(11)
C17 Dy1 C15 56.59(10)
C14 Dy1 C15 28.78(10)
C18 Dy1 C15 69.86(11)
C1 Dy1 Dy2 51.68(8)
C5 Dy1 Dy2 49.97(8)
C31 Dy1 Dy2 48.53(8)
C3 Dy1 Dy2 86.25(8)
C2 Dy1 Dy2 75.86(7)
C16 Dy1 Dy2 137.48(7)
C4 Dy1 Dy2 74.11(8)
C17 Dy1 Dy2 154.52(7)
C14 Dy1 Dy2 124.69(8)
C18 Dy1 Dy2 164.17(8)
C15 Dy1 Dy2 125.91(7)
C31 Dy2 O2 175.63(10)
C31 Dy2 O1 110.07(10)
O2 Dy2 O1 74.01(9)
C31 Dy2 C5 79.31(11)
O2 Dy2 C5 103.02(10)
O1 Dy2 C5 83.16(9)
C31 Dy2 C1 90.63(11)
O2 Dy2 C1 86.58(10)
O1 Dy2 C1 144.89(10)
C5 Dy2 C1 72.90(12)
C31 Dy2 C29 60.77(12)
O2 Dy2 C29 118.44(11)
O1 Dy2 C29 89.88(11)
C5 Dy2 C29 134.15(12)
C1 Dy2 C29 125.22(12)
C31 Dy2 C27 78.78(12)
O2 Dy2 C27 97.18(10)
O1 Dy2 C27 137.19(10)
C5 Dy2 C27 138.94(11)
C1 Dy2 C27 73.07(11)
C29 Dy2 C27 57.00(11)
C31 Dy2 C30 30.85(11)
O2 Dy2 C30 149.47(10)
O1 Dy2 C30 93.45(10)
C5 Dy2 C30 102.92(11)
C1 Dy2 C30 116.40(11)
C29 Dy2 C30 32.14(11)
C27 Dy2 C30 72.96(11)
C31 Dy2 C28 78.05(11)
O2 Dy2 C28 99.30(10)
O1 Dy2 C28 108.78(10)
C5 Dy2 C28 156.94(10)
C1 Dy2 C28 102.96(11)
C29 Dy2 C28 31.08(11)
C27 Dy2 C28 29.89(11)
C30 Dy2 C28 57.81(11)
C31 Dy2 Dy1 50.11(8)
O2 Dy2 Dy1 128.89(6)
O1 Dy2 Dy1 127.54(6)
C5 Dy2 Dy1 48.68(7)
C1 Dy2 Dy1 48.07(8)
C29 Dy2 Dy1 108.24(9)
C27 Dy2 Dy1 91.04(8)
C30 Dy2 Dy1 80.92(7)
C28 Dy2 Dy1 111.36(8)
C2 C1 Dy1 83.9(2)
C2 C1 Dy2 131.5(3)
Dy1 C1 Dy2 80.25(10)
C1 C2 C3 122.2(3)
C1 C2 C6 123.9(3)
C3 C2 C6 113.7(3)
C1 C2 Dy1 64.58(19)
C3 C2 Dy1 71.21(19)
C6 C2 Dy1 137.6(2)
C2 C3 C4 128.8(3)
C2 C3 Dy1 76.89(19)
C4 C3 Dy1 79.1(2)
C5 C4 C3 120.9(3)
C5 C4 C10 123.8(3)
C3 C4 C10 115.3(3)
C5 C4 Dy1 63.27(18)
C3 C4 Dy1 69.26(19)
C10 C4 Dy1 146.7(2)
C4 C5 Dy1 85.8(2)
C4 C5 Dy2 133.3(2)
Dy1 C5 Dy2 81.35(9)
C7 C6 C8 107.4(3)
C7 C6 C9 107.9(3)
C8 C6 C9 107.9(3)
C7 C6 C2 112.8(3)
C8 C6 C2 111.4(3)
C9 C6 C2 109.3(3)
C11 C10 C12 107.6(3)
C11 C10 C4 112.4(3)
C12 C10 C4 107.4(3)
C11 C10 C13 107.4(3)
C12 C10 C13 107.6(3)
C4 C10 C13 114.1(3)
C15 C14 Dy1 77.1(2)
C14 C15 C16 125.1(4)
C14 C15 C19 116.7(3)
C16 C15 C19 118.1(3)
C14 C15 Dy1 74.1(2)
C16 C15 Dy1 70.2(2)
C19 C15 Dy1 128.6(2)
C17 C16 C15 130.9(3)
C17 C16 Dy1 76.11(19)
C15 C16 Dy1 79.4(2)
C18 C17 C16 125.8(3)
C18 C17 C23 117.9(3)
C16 C17 C23 116.2(3)
C18 C17 Dy1 77.6(2)
C16 C17 Dy1 73.07(19)
C23 C17 Dy1 120.9(2)
C17 C18 Dy1 73.13(19)
C21 C19 C20 107.0(3)
C21 C19 C15 115.3(3)
C20 C19 C15 112.3(3)
C21 C19 C22 107.3(3)
C20 C19 C22 108.0(3)
C15 C19 C22 106.6(3)
C24' C23 C26' 114.6(13)
C26 C23 C25 108.4(4)
C26 C23 C24 109.0(4)
C25 C23 C24 106.3(4)
C24' C23 C17 112.2(9)
C26 C23 C17 108.3(4)
C26' C23 C17 112.6(10)
C25 C23 C17 113.5(3)
C24 C23 C17 111.2(3)
C24' C23 C25' 110.8(11)
C26' C23 C25' 102.8(12)
C28 C27 Dy2 79.4(2)
C27 C28 C29 123.5(3)
C27 C28 C32 119.9(3)
C29 C28 C32 116.5(3)
C27 C28 Dy2 70.8(2)
C29 C28 Dy2 68.2(2)
C32 C28 Dy2 133.4(2)
C28 C29 C30 130.7(3)
C28 C29 Dy2 80.7(2)
C30 C29 Dy2 79.8(2)
C31 C30 C29 123.4(3)
C31 C30 C36 122.5(3)
C29 C30 C36 114.2(3)
C31 C30 Dy2 62.72(19)
C29 C30 Dy2 68.08(19)
C36 C30 Dy2 150.7(3)
C30 C31 Dy2 86.4(2)
C30 C31 Dy1 167.3(3)
Dy2 C31 Dy1 81.36(10)
C35 C32 C33 107.3(3)
C35 C32 C34 110.3(3)
C33 C32 C34 107.4(4)
C35 C32 C28 108.2(3)
C33 C32 C28 112.7(3)
C34 C32 C28 110.8(3)
C39 C36 C38 107.9(3)
C39 C36 C37 106.7(3)
C38 C36 C37 109.1(3)
C39 C36 C30 113.2(3)
C38 C36 C30 107.6(3)
C37 C36 C30 112.1(3)
C43 O1 C40 107.5(3)
C43 O1 Dy2 128.3(2)
C40 O1 Dy2 120.8(2)
O1 C40 C41 107.0(3)
C40 C41 C42 103.4(3)
C43 C42 C41 102.2(3)
O1 C43 C42 104.1(3)
C44 O2 C47 109.4(4)
C47' O2 C44' 107.4(13)
C44 O2 Dy2 112.9(3)
C47 O2 Dy2 123.0(5)
C47' O2 Dy2 117(2)
C44' O2 Dy2 103.9(10)
O2 C44 C45 104.7(5)
C46 C45 C44 108.4(5)
C45 C46 C47 104.9(5)
O2 C47 C46 105.6(7)
O2 C44' C45' 106.0(12)
C46' C45' C44' 105.2(11)
C45' C46' C47' 109.5(12)
O2 C47' C46' 103.7(13)

loop_
_geom_bond_atom_site_label_1
_geom_bond_atom_site_label_2
_geom_bond_distance
Dy1 C1 2.408(4)
Dy1 C5 2.423(3)
Dy1 C31 2.475(3)
Dy1 C3 2.577(3)
Dy1 C2 2.651(3)
Dy1 C16 2.676(3)
Dy1 C4 2.706(4)
Dy1 C17 2.715(3)
Dy1 C14 2.759(4)
Dy1 C18 2.771(4)
Dy1 C15 2.797(4)
Dy1 Dy2 3.1895(2)
Dy2 C31 2.417(3)
Dy2 O2 2.436(2)
Dy2 O1 2.446(3)
Dy2 C5 2.470(3)
Dy2 C1 2.539(3)
Dy2 C29 2.559(4)
Dy2 C27 2.612(4)
Dy2 C30 2.714(3)
Dy2 C28 2.719(4)
C1 C2 1.393(5)
C2 C3 1.438(5)
C2 C6 1.560(5)
C3 C4 1.444(5)
C4 C5 1.393(5)
C4 C10 1.539(5)
C6 C7 1.524(6)
C6 C8 1.528(5)
C6 C9 1.542(5)
C10 C11 1.533(5)
C10 C12 1.537(5)
C10 C13 1.540(5)
C14 C15 1.381(5)
C15 C16 1.441(5)
C15 C19 1.545(5)
C16 C17 1.433(5)
C17 C18 1.387(5)
C17 C23 1.558(5)
C19 C21 1.519(5)
C19 C20 1.533(5)
C19 C22 1.547(5)
C23 C24' 1.469(13)
C23 C26 1.509(6)
C23 C26' 1.526(13)
C23 C25 1.530(6)
C23 C24 1.542(6)
C23 C25' 1.570(12)
C27 C28 1.379(5)
C28 C29 1.422(5)
C28 C32 1.546(5)
C29 C30 1.467(5)
C30 C31 1.395(5)
C30 C36 1.563(5)
C32 C35 1.525(5)
C32 C33 1.534(5)
C32 C34 1.538(6)
C36 C39 1.528(6)
C36 C38 1.536(5)
C36 C37 1.538(5)
O1 C43 1.455(4)
O1 C40 1.459(4)
C40 C41 1.516(5)
C41 C42 1.521(6)
C42 C43 1.500(6)
O2 C44 1.451(5)
O2 C47 1.454(6)
O2 C47' 1.456(15)
O2 C44' 1.464(14)
C44 C45 1.545(9)
C45 C46 1.462(10)
C46 C47 1.527(10)
C44' C45' 1.534(15)
C45' C46' 1.440(16)
C46' C47' 1.527(16)

loop_
_geom_torsion_atom_site_label_1
_geom_torsion_atom_site_label_2
_geom_torsion_atom_site_label_3
_geom_torsion_atom_site_label_4
_geom_torsion
C1 Dy1 Dy2 C31 -140.34(16)
C5 Dy1 Dy2 C31 114.38(16)
C3 Dy1 Dy2 C31 166.25(14)
C2 Dy1 Dy2 C31 -163.16(14)
C16 Dy1 Dy2 C31 -9.43(16)
C4 Dy1 Dy2 C31 136.56(14)
C17 Dy1 Dy2 C31 38.9(2)
C14 Dy1 Dy2 C31 -83.07(14)
C18 Dy1 Dy2 C31 127.0(3)
C15 Dy1 Dy2 C31 -47.65(14)
C1 Dy1 Dy2 O2 34.15(13)
C5 Dy1 Dy2 O2 -71.12(13)
C31 Dy1 Dy2 O2 174.50(13)
C3 Dy1 Dy2 O2 -19.25(11)
C2 Dy1 Dy2 O2 11.34(11)
C16 Dy1 Dy2 O2 165.07(14)
C4 Dy1 Dy2 O2 -48.94(10)
C17 Dy1 Dy2 O2 -146.63(19)
C14 Dy1 Dy2 O2 91.43(12)
C18 Dy1 Dy2 O2 -58.5(3)
C15 Dy1 Dy2 O2 126.85(12)
C1 Dy1 Dy2 O1 134.15(14)
C5 Dy1 Dy2 O1 28.88(14)
C31 Dy1 Dy2 O1 -85.51(13)
C3 Dy1 Dy2 O1 80.74(11)
C2 Dy1 Dy2 O1 111.33(11)
C16 Dy1 Dy2 O1 -94.94(14)
C4 Dy1 Dy2 O1 51.05(11)
C17 Dy1 Dy2 O1 -46.64(19)
C14 Dy1 Dy2 O1 -168.58(12)
C18 Dy1 Dy2 O1 41.5(3)
C15 Dy1 Dy2 O1 -133.16(12)
C1 Dy1 Dy2 C5 105.27(16)
C31 Dy1 Dy2 C5 -114.38(16)
C3 Dy1 Dy2 C5 51.87(14)
C2 Dy1 Dy2 C5 82.45(14)
C16 Dy1 Dy2 C5 -123.81(16)
C4 Dy1 Dy2 C5 22.18(13)
C17 Dy1 Dy2 C5 -75.5(2)
C14 Dy1 Dy2 C5 162.54(14)
C18 Dy1 Dy2 C5 12.6(3)
C15 Dy1 Dy2 C5 -162.04(14)
C5 Dy1 Dy2 C1 -105.27(16)
C31 Dy1 Dy2 C1 140.34(16)
C3 Dy1 Dy2 C1 -53.40(14)
C2 Dy1 Dy2 C1 -22.82(14)
C16 Dy1 Dy2 C1 130.91(16)
C4 Dy1 Dy2 C1 -83.09(13)
C17 Dy1 Dy2 C1 179.2(2)
C14 Dy1 Dy2 C1 57.27(14)
C18 Dy1 Dy2 C1 -92.7(3)
C15 Dy1 Dy2 C1 92.69(14)
C1 Dy1 Dy2 C29 -121.35(14)
C5 Dy1 Dy2 C29 133.38(14)
C31 Dy1 Dy2 C29 19.00(14)
C3 Dy1 Dy2 C29 -174.75(12)
C2 Dy1 Dy2 C29 -144.17(12)
C16 Dy1 Dy2 C29 9.57(15)
C4 Dy1 Dy2 C29 155.56(12)
C17 Dy1 Dy2 C29 57.87(19)
C14 Dy1 Dy2 C29 -64.08(13)
C18 Dy1 Dy2 C29 146.0(3)
C15 Dy1 Dy2 C29 -28.65(13)
C1 Dy1 Dy2 C27 -65.94(13)
C5 Dy1 Dy2 C27 -171.21(13)
C31 Dy1 Dy2 C27 74.41(13)
C3 Dy1 Dy2 C27 -119.34(11)
C2 Dy1 Dy2 C27 -88.75(11)
C16 Dy1 Dy2 C27 64.98(14)
C4 Dy1 Dy2 C27 -149.03(11)
C17 Dy1 Dy2 C27 113.28(19)
C14 Dy1 Dy2 C27 -8.66(12)
C18 Dy1 Dy2 C27 -158.6(3)
C15 Dy1 Dy2 C27 26.76(12)
C1 Dy1 Dy2 C30 -138.49(13)
C5 Dy1 Dy2 C30 116.23(14)
C31 Dy1 Dy2 C30 1.85(14)
C3 Dy1 Dy2 C30 168.10(11)
C2 Dy1 Dy2 C30 -161.31(11)
C16 Dy1 Dy2 C30 -7.58(14)
C4 Dy1 Dy2 C30 138.41(11)
C17 Dy1 Dy2 C30 40.72(19)
C14 Dy1 Dy2 C30 -81.22(12)
C18 Dy1 Dy2 C30 128.8(3)
C15 Dy1 Dy2 C30 -45.80(12)
C1 Dy1 Dy2 C28 -88.42(14)
C5 Dy1 Dy2 C28 166.31(14)
C31 Dy1 Dy2 C28 51.92(14)
C3 Dy1 Dy2 C28 -141.82(12)
C2 Dy1 Dy2 C28 -111.24(11)
C16 Dy1 Dy2 C28 42.50(14)
C4 Dy1 Dy2 C28 -171.51(11)
C17 Dy1 Dy2 C28 90.80(19)
C14 Dy1 Dy2 C28 -31.15(12)
C18 Dy1 Dy2 C28 178.9(3)
C15 Dy1 Dy2 C28 4.27(12)
C5 Dy1 C1 C2 -84.4(2)
C31 Dy1 C1 C2 -162.5(2)
C3 Dy1 C1 C2 -22.32(19)
C16 Dy1 C1 C2 105.3(2)
C4 Dy1 C1 C2 -52.5(2)
C17 Dy1 C1 C2 46.8(4)
C14 Dy1 C1 C2 89.8(2)
C18 Dy1 C1 C2 26.0(3)
C15 Dy1 C1 C2 107.7(2)
Dy2 Dy1 C1 C2 -133.9(2)
C5 Dy1 C1 Dy2 49.56(11)
C31 Dy1 C1 Dy2 -28.59(11)
C3 Dy1 C1 Dy2 111.63(13)
C2 Dy1 C1 Dy2 133.9(2)
C16 Dy1 C1 Dy2 -120.75(16)
C4 Dy1 C1 Dy2 81.47(10)
C17 Dy1 C1 Dy2 -179.2(2)
C14 Dy1 C1 Dy2 -136.23(10)
C18 Dy1 C1 Dy2 159.96(10)
C15 Dy1 C1 Dy2 -118.35(10)
C31 Dy2 C1 C2 102.2(3)
O2 Dy2 C1 C2 -81.2(3)
O1 Dy2 C1 C2 -25.6(4)
C5 Dy2 C1 C2 23.6(3)
C29 Dy2 C1 C2 156.0(3)
C27 Dy2 C1 C2 -179.8(4)
C30 Dy2 C1 C2 119.8(3)
C28 Dy2 C1 C2 -180.0(3)
Dy1 Dy2 C1 C2 72.8(3)
C31 Dy2 C1 Dy1 29.32(11)
O2 Dy2 C1 Dy1 -154.04(10)
O1 Dy2 C1 Dy1 -98.43(17)
C5 Dy2 C1 Dy1 -49.29(10)
C29 Dy2 C1 Dy1 83.16(14)
C27 Dy2 C1 Dy1 107.39(12)
C30 Dy2 C1 Dy1 46.94(13)
C28 Dy2 C1 Dy1 107.20(11)
Dy1 C1 C2 C3 43.9(3)
Dy2 C1 C2 C3 -27.4(5)
Dy1 C1 C2 C6 -131.7(3)
Dy2 C1 C2 C6 157.0(3)
Dy2 C1 C2 Dy1 -71.3(3)
C5 Dy1 C2 C1 87.3(2)
C31 Dy1 C2 C1 20.8(3)
C3 Dy1 C2 C1 141.7(3)
C16 Dy1 C2 C1 -116.5(2)
C4 Dy1 C2 C1 115.5(2)
C17 Dy1 C2 C1 -156.1(2)
C14 Dy1 C2 C1 -90.3(2)
C18 Dy1 C2 C1 -159.4(2)
C15 Dy1 C2 C1 -87.9(2)
Dy2 Dy1 C2 C1 35.63(19)
C1 Dy1 C2 C3 -141.7(3)
C5 Dy1 C2 C3 -54.4(2)
C31 Dy1 C2 C3 -121.0(2)
C16 Dy1 C2 C3 101.7(2)
C4 Dy1 C2 C3 -26.21(19)
C17 Dy1 C2 C3 62.2(2)
C14 Dy1 C2 C3 128.0(2)
C18 Dy1 C2 C3 58.9(2)
C15 Dy1 C2 C3 130.42(19)
Dy2 Dy1 C2 C3 -106.10(19)
C1 Dy1 C2 C6 113.3(5)
C5 Dy1 C2 C6 -159.3(4)
C31 Dy1 C2 C6 134.1(3)
C3 Dy1 C2 C6 -104.9(4)
C16 Dy1 C2 C6 -3.2(5)
C4 Dy1 C2 C6 -131.1(4)
C17 Dy1 C2 C6 -42.8(4)
C14 Dy1 C2 C6 23.1(4)
C18 Dy1 C2 C6 -46.0(4)
C15 Dy1 C2 C6 25.5(4)
Dy2 Dy1 C2 C6 149.0(4)
C1 C2 C3 C4 22.8(6)
C6 C2 C3 C4 -161.2(3)
Dy1 C2 C3 C4 64.2(4)
C1 C2 C3 Dy1 -41.4(3)
C6 C2 C3 Dy1 134.6(3)
C1 Dy1 C3 C2 22.05(19)
C5 Dy1 C3 C2 113.6(2)
C31 Dy1 C3 C2 83.1(2)
C16 Dy1 C3 C2 -115.2(2)
C4 Dy1 C3 C2 134.4(3)
C17 Dy1 C3 C2 -132.14(19)
C14 Dy1 C3 C2 -56.5(2)
C18 Dy1 C3 C2 -121.0(2)
C15 Dy1 C3 C2 -71.1(2)
Dy2 Dy1 C3 C2 69.01(18)
C1 Dy1 C3 C4 -112.3(2)
C5 Dy1 C3 C4 -20.75(19)
C31 Dy1 C3 C4 -51.2(3)
C2 Dy1 C3 C4 -134.4(3)
C16 Dy1 C3 C4 110.4(2)
C17 Dy1 C3 C4 93.5(2)
C14 Dy1 C3 C4 169.1(2)
C18 Dy1 C3 C4 104.6(2)
C15 Dy1 C3 C4 154.50(19)
Dy2 Dy1 C3 C4 -65.3(2)
C2 C3 C4 C5 -25.2(6)
Dy1 C3 C4 C5 38.0(3)
C2 C3 C4 C10 152.7(4)
Dy1 C3 C4 C10 -144.1(3)
C2 C3 C4 Dy1 -63.2(3)
C1 Dy1 C4 C5 -88.0(2)
C31 Dy1 C4 C5 -1.0(2)
C3 Dy1 C4 C5 -143.7(3)
C2 Dy1 C4 C5 -117.3(2)
C16 Dy1 C4 C5 111.5(2)
C17 Dy1 C4 C5 119.2(2)
C14 Dy1 C4 C5 -159.7(2)
C18 Dy1 C4 C5 143.1(2)
C15 Dy1 C4 C5 155.6(3)
Dy2 Dy1 C4 C5 -34.26(18)
C1 Dy1 C4 C3 55.7(2)
C5 Dy1 C4 C3 143.7(3)
C31 Dy1 C4 C3 142.7(2)
C2 Dy1 C4 C3 26.4(2)
C16 Dy1 C4 C3 -104.8(2)
C17 Dy1 C4 C3 -97.1(2)
C14 Dy1 C4 C3 -16.0(3)
C18 Dy1 C4 C3 -73.2(2)
C15 Dy1 C4 C3 -60.7(4)
Dy2 Dy1 C4 C3 109.4(2)
C1 Dy1 C4 C10 160.5(4)
C5 Dy1 C4 C10 -111.5(5)
C31 Dy1 C4 C10 -112.5(4)
C3 Dy1 C4 C10 104.8(5)
C2 Dy1 C4 C10 131.2(5)
C16 Dy1 C4 C10 0.0(5)
C17 Dy1 C4 C10 7.7(4)
C14 Dy1 C4 C10 88.7(4)
C18 Dy1 C4 C10 31.6(4)
C15 Dy1 C4 C10 44.1(6)
Dy2 Dy1 C4 C10 -145.8(4)
C3 C4 C5 Dy1 -40.2(3)
C10 C4 C5 Dy1 142.2(3)
C3 C4 C5 Dy2 33.8(5)
C10 C4 C5 Dy2 -143.9(3)
Dy1 C4 C5 Dy2 74.0(2)
C1 Dy1 C5 C4 83.8(2)
C31 Dy1 C5 C4 179.0(2)
C3 Dy1 C5 C4 21.2(2)
C2 Dy1 C5 C4 51.2(2)
C16 Dy1 C5 C4 -105.1(2)
C17 Dy1 C5 C4 -73.7(2)
C14 Dy1 C5 C4 60.6(5)
C18 Dy1 C5 C4 -41.2(2)
C15 Dy1 C5 C4 -145.5(4)
Dy2 Dy1 C5 C4 135.0(2)
C1 Dy1 C5 Dy2 -51.24(10)
C31 Dy1 C5 Dy2 44.02(10)
C3 Dy1 C5 Dy2 -113.80(13)
C2 Dy1 C5 Dy2 -83.76(10)
C16 Dy1 C5 Dy2 119.87(14)
C4 Dy1 C5 Dy2 -135.0(2)
C17 Dy1 C5 Dy2 151.29(9)
C14 Dy1 C5 Dy2 -74.4(5)
C18 Dy1 C5 Dy2 -176.25(9)
C15 Dy1 C5 Dy2 79.5(4)
C31 Dy2 C5 C4 -121.2(3)
O2 Dy2 C5 C4 55.1(3)
O1 Dy2 C5 C4 126.8(3)
C1 Dy2 C5 C4 -27.2(3)
C29 Dy2 C5 C4 -150.0(3)
C27 Dy2 C5 C4 -62.4(4)
C30 Dy2 C5 C4 -141.2(3)
C28 Dy2 C5 C4 -110.1(4)
Dy1 Dy2 C5 C4 -75.8(3)
C31 Dy2 C5 Dy1 -45.33(11)
O2 Dy2 C5 Dy1 130.89(9)
O1 Dy2 C5 Dy1 -157.32(10)
C1 Dy2 C5 Dy1 48.67(10)
C29 Dy2 C5 Dy1 -74.18(17)
C27 Dy2 C5 Dy1 13.5(2)
C30 Dy2 C5 Dy1 -65.33(11)
C28 Dy2 C5 Dy1 -34.2(3)
C1 C2 C6 C7 -3.4(5)
C3 C2 C6 C7 -179.4(3)
Dy1 C2 C6 C7 -91.7(4)
C1 C2 C6 C8 117.4(4)
C3 C2 C6 C8 -58.5(4)
Dy1 C2 C6 C8 29.2(5)
C1 C2 C6 C9 -123.5(4)
C3 C2 C6 C9 60.6(4)
Dy1 C2 C6 C9 148.3(3)
C5 C4 C10 C11 -19.3(5)
C3 C4 C10 C11 162.9(3)
Dy1 C4 C10 C11 72.6(5)
C5 C4 C10 C12 98.9(4)
C3 C4 C10 C12 -78.9(4)
Dy1 C4 C10 C12 -169.3(3)
C5 C4 C10 C13 -142.0(3)
C3 C4 C10 C13 40.3(4)
Dy1 C4 C10 C13 -50.1(5)
C1 Dy1 C14 C15 144.1(2)
C5 Dy1 C14 C15 166.6(4)
C31 Dy1 C14 C15 51.5(2)
C3 Dy1 C14 C15 -158.3(2)
C2 Dy1 C14 C15 175.6(2)
C16 Dy1 C14 C15 -24.7(2)
C4 Dy1 C14 C15 -149.4(2)
C17 Dy1 C14 C15 -54.5(2)
C18 Dy1 C14 C15 -85.6(2)
Dy2 Dy1 C14 C15 102.8(2)
Dy1 C14 C15 C16 50.8(3)
Dy1 C14 C15 C19 -125.7(3)
C1 Dy1 C15 C14 -39.6(3)
C5 Dy1 C15 C14 -166.5(4)
C31 Dy1 C15 C14 -131.7(2)
C3 Dy1 C15 C14 29.8(3)
C2 Dy1 C15 C14 -5.0(3)
C16 Dy1 C15 C14 137.6(3)
C4 Dy1 C15 C14 70.2(4)
C17 Dy1 C15 C14 112.9(3)
C18 Dy1 C15 C14 83.5(2)
Dy2 Dy1 C15 C14 -98.1(2)
C1 Dy1 C15 C16 -177.2(2)
C5 Dy1 C15 C16 56.0(5)
C31 Dy1 C15 C16 90.7(2)
C3 Dy1 C15 C16 -107.8(2)
C2 Dy1 C15 C16 -142.6(2)
C4 Dy1 C15 C16 -67.4(4)
C17 Dy1 C15 C16 -24.71(19)
C14 Dy1 C15 C16 -137.6(3)
C18 Dy1 C15 C16 -54.1(2)
Dy2 Dy1 C15 C16 124.33(18)
C1 Dy1 C15 C19 72.2(3)
C5 Dy1 C15 C19 -54.7(6)
C31 Dy1 C15 C19 -20.0(3)
C3 Dy1 C15 C19 141.5(3)
C2 Dy1 C15 C19 106.8(3)
C16 Dy1 C15 C19 -110.6(4)
C4 Dy1 C15 C19 -178.0(3)
C17 Dy1 C15 C19 -135.4(3)
C14 Dy1 C15 C19 111.8(4)
C18 Dy1 C15 C19 -164.8(3)
Dy2 Dy1 C15 C19 13.7(3)
C14 C15 C16 C17 8.6(6)
C19 C15 C16 C17 -175.0(3)
Dy1 C15 C16 C17 61.0(4)
C14 C15 C16 Dy1 -52.5(4)
C19 C15 C16 Dy1 124.0(3)
C1 Dy1 C16 C17 -132.7(2)
C5 Dy1 C16 C17 61.9(3)
C31 Dy1 C16 C17 134.1(2)
C3 Dy1 C16 C17 -32.6(3)
C2 Dy1 C16 C17 -80.9(3)
C4 Dy1 C16 C17 14.4(3)
C14 Dy1 C16 C17 -113.7(2)
C18 Dy1 C16 C17 -25.53(19)
C15 Dy1 C16 C17 -137.1(3)
Dy2 Dy1 C16 C17 141.17(16)
C1 Dy1 C16 C15 4.4(3)
C5 Dy1 C16 C15 -161.0(2)
C31 Dy1 C16 C15 -88.8(2)
C3 Dy1 C16 C15 104.5(2)
C2 Dy1 C16 C15 56.2(3)
C4 Dy1 C16 C15 151.43(19)
C17 Dy1 C16 C15 137.1(3)
C14 Dy1 C16 C15 23.4(2)
C18 Dy1 C16 C15 111.5(2)
Dy2 Dy1 C16 C15 -81.8(2)
C15 C16 C17 C18 -2.1(6)
Dy1 C16 C17 C18 60.3(3)
C15 C16 C17 C23 -178.9(3)
Dy1 C16 C17 C23 -116.6(3)
C15 C16 C17 Dy1 -62.3(4)
C1 Dy1 C17 C18 -35.3(4)
C5 Dy1 C17 C18 87.3(2)
C31 Dy1 C17 C18 176.2(2)
C3 Dy1 C17 C18 22.9(2)
C2 Dy1 C17 C18 -6.6(3)
C16 Dy1 C17 C18 -133.9(3)
C4 Dy1 C17 C18 56.2(2)
C14 Dy1 C17 C18 -81.5(2)
C15 Dy1 C17 C18 -109.5(2)
Dy2 Dy1 C17 C18 146.10(19)
C1 Dy1 C17 C16 98.6(3)
C5 Dy1 C17 C16 -138.8(2)
C31 Dy1 C17 C16 -49.9(2)
C3 Dy1 C17 C16 156.8(2)
C2 Dy1 C17 C16 127.2(2)
C4 Dy1 C17 C16 -169.93(19)
C14 Dy1 C17 C16 52.4(2)
C18 Dy1 C17 C16 133.9(3)
C15 Dy1 C17 C16 24.40(19)
Dy2 Dy1 C17 C16 -80.0(3)
C1 Dy1 C17 C23 -150.6(3)
C5 Dy1 C17 C23 -28.0(3)
C31 Dy1 C17 C23 60.9(3)
C3 Dy1 C17 C23 -92.4(3)
C2 Dy1 C17 C23 -121.9(3)
C16 Dy1 C17 C23 110.8(4)
C4 Dy1 C17 C23 -59.1(3)
C14 Dy1 C17 C23 163.2(3)
C18 Dy1 C17 C23 -115.3(4)
C15 Dy1 C17 C23 135.2(3)
Dy2 Dy1 C17 C23 30.8(4)
C16 C17 C18 Dy1 -58.3(3)
C23 C17 C18 Dy1 118.6(3)
C1 Dy1 C18 C17 161.3(2)
C5 Dy1 C18 C17 -107.8(2)
C31 Dy1 C18 C17 -5.5(3)
C3 Dy1 C18 C17 -158.1(2)
C2 Dy1 C18 C17 174.7(2)
C16 Dy1 C18 C17 26.9(2)
C4 Dy1 C18 C17 -127.6(2)
C14 Dy1 C18 C17 87.7(2)
C15 Dy1 C18 C17 57.0(2)
Dy2 Dy1 C18 C17 -118.4(3)
C14 C15 C19 C21 173.0(3)
C16 C15 C19 C21 -3.8(5)
Dy1 C15 C19 C21 82.4(4)
C14 C15 C19 C20 50.0(5)
C16 C15 C19 C20 -126.7(4)
Dy1 C15 C19 C20 -40.5(4)
C14 C15 C19 C22 -68.1(4)
C16 C15 C19 C22 115.2(4)
Dy1 C15 C19 C22 -158.6(3)
C18 C17 C23 C24' -42.2(11)
C16 C17 C23 C24' 134.9(11)
Dy1 C17 C23 C24' 49.8(11)
C18 C17 C23 C26 117.1(4)
C16 C17 C23 C26 -65.8(4)
Dy1 C17 C23 C26 -151.0(3)
C18 C17 C23 C26' -173.3(11)
C16 C17 C23 C26' 3.8(11)
Dy1 C17 C23 C26' -81.3(11)
C18 C17 C23 C25 -3.4(5)
C16 C17 C23 C25 173.7(4)
Dy1 C17 C23 C25 88.5(4)
C18 C17 C23 C24 -123.2(4)
C16 C17 C23 C24 53.9(4)
Dy1 C17 C23 C24 -31.2(4)
C18 C17 C23 C25' 76.8(8)
C16 C17 C23 C25' -106.1(8)
Dy1 C17 C23 C25' 168.8(8)
C31 Dy2 C27 C28 -85.5(2)
O2 Dy2 C27 C28 96.2(2)
O1 Dy2 C27 C28 22.0(3)
C5 Dy2 C27 C28 -144.5(2)
C1 Dy2 C27 C28 -179.6(2)
C29 Dy2 C27 C28 -23.2(2)
C30 Dy2 C27 C28 -54.2(2)
Dy1 Dy2 C27 C28 -134.4(2)
Dy2 C27 C28 C29 45.4(3)
Dy2 C27 C28 C32 -129.6(3)
C31 Dy2 C28 C27 88.2(2)
O2 Dy2 C28 C27 -88.2(2)
O1 Dy2 C28 C27 -164.4(2)
C5 Dy2 C28 C27 77.1(4)
C1 Dy2 C28 C27 0.4(2)
C29 Dy2 C28 C27 140.2(3)
C30 Dy2 C28 C27 113.6(2)
Dy1 Dy2 C28 C27 50.1(2)
C31 Dy2 C28 C29 -52.0(2)
O2 Dy2 C28 C29 131.5(2)
O1 Dy2 C28 C29 55.4(2)
C5 Dy2 C28 C29 -63.1(4)
C1 Dy2 C28 C29 -139.9(2)
C27 Dy2 C28 C29 -140.2(3)
C30 Dy2 C28 C29 -26.6(2)
Dy1 Dy2 C28 C29 -90.1(2)
C31 Dy2 C28 C32 -158.4(3)
O2 Dy2 C28 C32 25.1(3)
O1 Dy2 C28 C32 -51.1(3)
C5 Dy2 C28 C32 -169.6(3)
C1 Dy2 C28 C32 113.7(3)
C29 Dy2 C28 C32 -106.4(4)
C27 Dy2 C28 C32 113.3(4)
C30 Dy2 C28 C32 -133.1(4)
Dy1 Dy2 C28 C32 163.4(3)
C27 C28 C29 C30 21.4(6)
C32 C28 C29 C30 -163.4(4)
Dy2 C28 C29 C30 67.8(4)
C27 C28 C29 Dy2 -46.4(3)
C32 C28 C29 Dy2 128.8(3)
C31 Dy2 C29 C28 117.9(2)
O2 Dy2 C29 C28 -57.2(2)
O1 Dy2 C29 C28 -128.8(2)
C5 Dy2 C29 C28 150.84(19)
C1 Dy2 C29 C28 50.2(3)
C27 Dy2 C29 C28 22.3(2)
C30 Dy2 C29 C28 134.5(3)
Dy1 Dy2 C29 C28 101.3(2)
C31 Dy2 C29 C30 -16.5(2)
O2 Dy2 C29 C30 168.36(18)
O1 Dy2 C29 C30 96.7(2)
C5 Dy2 C29 C30 16.4(3)
C1 Dy2 C29 C30 -84.2(2)
C27 Dy2 C29 C30 -112.1(2)
C28 Dy2 C29 C30 -134.5(3)
Dy1 Dy2 C29 C30 -33.2(2)
C28 C29 C30 C31 -37.1(6)
Dy2 C29 C30 C31 31.1(3)
C28 C29 C30 C36 143.6(4)
Dy2 C29 C30 C36 -148.2(3)
C28 C29 C30 Dy2 -68.2(4)
O2 Dy2 C30 C31 -171.5(2)
O1 Dy2 C30 C31 124.7(2)
C5 Dy2 C30 C31 41.0(2)
C1 Dy2 C30 C31 -36.2(2)
C29 Dy2 C30 C31 -151.0(3)
C27 Dy2 C30 C31 -96.7(2)
C28 Dy2 C30 C31 -125.2(2)
Dy1 Dy2 C30 C31 -2.8(2)
C31 Dy2 C30 C29 151.0(3)
O2 Dy2 C30 C29 -20.4(3)
O1 Dy2 C30 C29 -84.3(2)
C5 Dy2 C30 C29 -168.0(2)
C1 Dy2 C30 C29 114.8(2)
C27 Dy2 C30 C29 54.3(2)
C28 Dy2 C30 C29 25.8(2)
Dy1 Dy2 C30 C29 148.2(2)
C31 Dy2 C30 C36 -108.4(6)
O2 Dy2 C30 C36 80.2(6)
O1 Dy2 C30 C36 16.4(5)
C5 Dy2 C30 C36 -67.4(5)
C1 Dy2 C30 C36 -144.5(5)
C29 Dy2 C30 C36 100.6(6)
C27 Dy2 C30 C36 155.0(5)
C28 Dy2 C30 C36 126.4(5)
Dy1 Dy2 C30 C36 -111.1(5)
C29 C30 C31 Dy2 -32.6(4)
C36 C30 C31 Dy2 146.6(3)
C29 C30 C31 Dy1 -16.4(15)
C36 C30 C31 Dy1 162.8(11)
Dy2 C30 C31 Dy1 16.2(12)
O1 Dy2 C31 C30 -60.9(2)
C5 Dy2 C31 C30 -139.4(2)
C1 Dy2 C31 C30 148.1(2)
C29 Dy2 C31 C30 17.2(2)
C27 Dy2 C31 C30 75.5(2)
C28 Dy2 C31 C30 45.0(2)
Dy1 Dy2 C31 C30 176.4(3)
O1 Dy2 C31 Dy1 122.69(9)
C5 Dy2 C31 Dy1 44.12(10)
C1 Dy2 C31 Dy1 -28.35(11)
C29 Dy2 C31 Dy1 -159.25(15)
C27 Dy2 C31 Dy1 -100.94(11)
C30 Dy2 C31 Dy1 -176.4(3)
C28 Dy2 C31 Dy1 -131.47(11)
C1 Dy1 C31 C30 13.7(13)
C5 Dy1 C31 C30 -61.6(13)
C3 Dy1 C31 C30 -35.3(13)
C2 Dy1 C31 C30 3.0(13)
C16 Dy1 C31 C30 157.3(13)
C4 Dy1 C31 C30 -61.1(13)
C14 Dy1 C31 C30 104.7(13)
C18 Dy1 C31 C30 -176.8(12)
C15 Dy1 C31 C30 126.9(13)
Dy2 Dy1 C31 C30 -16.4(12)
C1 Dy1 C31 Dy2 30.08(11)
C5 Dy1 C31 Dy2 -45.25(10)
C3 Dy1 C31 Dy2 -18.94(19)
C2 Dy1 C31 Dy2 19.40(15)
C16 Dy1 C31 Dy2 173.64(11)
C4 Dy1 C31 Dy2 -44.72(13)
C17 Dy1 C31 Dy2 -163.27(9)
C14 Dy1 C31 Dy2 121.08(10)
C18 Dy1 C31 Dy2 -160.40(13)
C15 Dy1 C31 Dy2 143.22(11)
C27 C28 C32 C35 -117.7(4)
C29 C28 C32 C35 66.9(4)
Dy2 C28 C32 C35 151.2(3)
C27 C28 C32 C33 0.9(5)
C29 C28 C32 C33 -174.5(4)
Dy2 C28 C32 C33 -90.2(4)
C27 C28 C32 C34 121.3(4)
C29 C28 C32 C34 -54.1(5)
Dy2 C28 C32 C34 30.2(5)
C31 C30 C36 C39 -4.6(5)
C29 C30 C36 C39 174.6(3)
Dy2 C30 C36 C39 86.7(5)
C31 C30 C36 C38 114.6(4)
C29 C30 C36 C38 -66.2(4)
Dy2 C30 C36 C38 -154.1(4)
C31 C30 C36 C37 -125.5(4)
C29 C30 C36 C37 53.8(5)
Dy2 C30 C36 C37 -34.1(7)
C31 Dy2 O1 C43 127.1(3)
O2 Dy2 O1 C43 -51.3(3)
C5 Dy2 O1 C43 -157.0(3)
C1 Dy2 O1 C43 -110.2(3)
C29 Dy2 O1 C43 68.5(3)
C27 Dy2 O1 C43 32.0(3)
C30 Dy2 O1 C43 100.4(3)
C28 Dy2 O1 C43 43.3(3)
Dy1 Dy2 O1 C43 -178.4(3)
C31 Dy2 O1 C40 -29.3(3)
O2 Dy2 O1 C40 152.3(3)
C5 Dy2 O1 C40 46.6(3)
C1 Dy2 O1 C40 93.3(3)
C29 Dy2 O1 C40 -88.0(3)
C27 Dy2 O1 C40 -124.5(3)
C30 Dy2 O1 C40 -56.0(3)
C28 Dy2 O1 C40 -113.1(3)
Dy1 Dy2 O1 C40 25.2(3)
C43 O1 C40 C41 -9.3(4)
Dy2 O1 C40 C41 151.4(3)
O1 C40 C41 C42 -15.6(4)
C40 C41 C42 C43 33.7(4)
C40 O1 C43 C42 31.1(4)
Dy2 O1 C43 C42 -127.8(3)
C41 C42 C43 O1 -40.0(4)
O1 Dy2 O2 C44 -66.6(4)
C5 Dy2 O2 C44 12.3(4)
C1 Dy2 O2 C44 83.8(4)
C29 Dy2 O2 C44 -147.5(4)
C27 Dy2 O2 C44 156.3(4)
C30 Dy2 O2 C44 -135.3(4)
C28 Dy2 O2 C44 -173.6(4)
Dy1 Dy2 O2 C44 59.1(4)
O1 Dy2 O2 C47 158.6(7)
C5 Dy2 O2 C47 -122.5(7)
C1 Dy2 O2 C47 -51.0(7)
C29 Dy2 O2 C47 77.7(7)
C27 Dy2 O2 C47 21.5(7)
C30 Dy2 O2 C47 89.9(7)
C28 Dy2 O2 C47 51.6(7)
Dy1 Dy2 O2 C47 -75.7(7)
O1 Dy2 O2 C47' 162(2)
C5 Dy2 O2 C47' -119(2)
C1 Dy2 O2 C47' -47(2)
C29 Dy2 O2 C47' 81(2)
C27 Dy2 O2 C47' 25(2)
C30 Dy2 O2 C47' 94(2)
C28 Dy2 O2 C47' 55(2)
Dy1 Dy2 O2 C47' -72(2)
O1 Dy2 O2 C44' -79.6(12)
C5 Dy2 O2 C44' -0.7(12)
C1 Dy2 O2 C44' 70.9(12)
C29 Dy2 O2 C44' -160.5(12)
C27 Dy2 O2 C44' 143.3(12)
C30 Dy2 O2 C44' -148.3(12)
C28 Dy2 O2 C44' 173.4(12)
Dy1 Dy2 O2 C44' 46.1(12)
C47 O2 C44 C45 17.6(12)
C47' O2 C44 C45 11(3)
C44' O2 C44 C45 -67(3)
Dy2 O2 C44 C45 -123.3(7)
O2 C44 C45 C46 -1.2(11)
C44 C45 C46 C47 -14.4(11)
C44 O2 C47 C46 -26.9(13)
C47' O2 C47 C46 80(12)
C44' O2 C47 C46 -10.9(19)
Dy2 O2 C47 C46 109.3(7)
C45 C46 C47 O2 25.0(13)
C44 O2 C44' C45' 79(4)
C47 O2 C44' C45' -21(3)
C47' O2 C44' C45' -28(4)
Dy2 O2 C44' C45' -152.5(18)
O2 C44' C45' C46' 16(3)
C44' C45' C46' C47' 2(4)
C44 O2 C47' C46' 12(4)
C47 O2 C47' C46' -63(9)
C44' O2 C47' C46' 28(5)
Dy2 O2 C47' C46' 144(3)
C45' C46' C47' O2 -18(5)
